data_4089367
loop_
_publ_author_name
'Munro-Leighton, Colleen'
'Adduci, Laura L.'
'Becker, Jennifer J.'
'Gagn\'e, Michel R.'

_publ_section_title
;
 Oxidative Addition of Secondary C--X Bonds to Palladium(0): A Beneficial
 Anomeric Acceleration
;
_journal_issue 10
_journal_name_full Organometallics
_journal_page_first 2646
_journal_paper_doi 10.1021/om200221r
_journal_volume 30
_journal_year 2011
_chemical_formula_moiety 'C38 H69 Br O2 P2 Pd'
_chemical_formula_sum 'C38 H69 Br O2 P2 Pd'
_chemical_formula_weight 806.18
_space_group_IT_number 14
_space_group_name_Hall '-P 2ybc'
_space_group_name_H-M_alt 'P 1 21/c 1'
_symmetry_cell_setting monoclinic
_symmetry_space_group_name_H-M 'P 1 21/c 1'
_atom_sites_solution_hydrogens geom
_atom_sites_solution_primary direct
_atom_sites_solution_secondary difmap
_audit_creation_method SHELXL-97
_cell_angle_alpha 90.00
_cell_angle_beta 113.351(5)
_cell_angle_gamma 90.00
_cell_formula_units_Z 4
_cell_length_a 12.4843(8)
_cell_length_b 26.1392(17)
_cell_length_c 12.9917(13)
_cell_measurement_reflns_used 9955
_cell_measurement_temperature 100(2)
_cell_measurement_theta_max 67.69
_cell_measurement_theta_min 3.86
_cell_volume 3892.3(5)
_computing_cell_refinement 'Bruker SAINT'
_computing_data_collection 'Bruker APEX2'
_computing_data_reduction 'Bruker SAINT'
_computing_molecular_graphics 'Bruker SHELXTL'
_computing_publication_material 'Bruker SHELXTL'
_computing_structure_refinement 'SHELXL-97 (Sheldrick, 2008)'
_computing_structure_solution 'SHELXS-97 (Sheldrick, 2008)'
_diffrn_ambient_temperature 100(2)
_diffrn_measured_fraction_theta_full 0.993
_diffrn_measured_fraction_theta_max 0.993
_diffrn_measurement_device_type 'Bruker APEX-II CCD'
_diffrn_measurement_method '\f and \w scans'
_diffrn_radiation_monochromator graphite
_diffrn_radiation_source 'fine-focus sealed tube'
_diffrn_radiation_type CuK\a
_diffrn_radiation_wavelength 1.54178
_diffrn_reflns_av_R_equivalents 0.0469
_diffrn_reflns_av_sigmaI/netI 0.0280
_diffrn_reflns_limit_h_max 15
_diffrn_reflns_limit_h_min -14
_diffrn_reflns_limit_k_max 31
_diffrn_reflns_limit_k_min -30
_diffrn_reflns_limit_l_max 13
_diffrn_reflns_limit_l_min -15
_diffrn_reflns_number 43319
_diffrn_reflns_theta_full 68.14
_diffrn_reflns_theta_max 68.14
_diffrn_reflns_theta_min 3.38
_exptl_absorpt_coefficient_mu 6.046
_exptl_absorpt_correction_T_max 0.6152
_exptl_absorpt_correction_T_min 0.2344
_exptl_absorpt_correction_type numerical
_exptl_absorpt_process_details 'Apex2  numerical'
_exptl_crystal_colour yellow
_exptl_crystal_density_diffrn 1.376
_exptl_crystal_density_method 'not measured'
_exptl_crystal_description block
_exptl_crystal_F_000 1696
_exptl_crystal_size_max 0.34
_exptl_crystal_size_mid 0.13
_exptl_crystal_size_min 0.09
_refine_diff_density_max 1.955
_refine_diff_density_min -1.288
_refine_diff_density_rms 0.096
_refine_ls_extinction_method none
_refine_ls_goodness_of_fit_ref 1.124
_refine_ls_hydrogen_treatment constr
_refine_ls_matrix_type full
_refine_ls_number_parameters 417
_refine_ls_number_reflns 7053
_refine_ls_number_restraints 93
_refine_ls_restrained_S_all 1.141
_refine_ls_R_factor_all 0.0501
_refine_ls_R_factor_gt 0.0462
_refine_ls_shift/su_max 0.001
_refine_ls_shift/su_mean 0.000
_refine_ls_structure_factor_coef Fsqd
_refine_ls_weighting_details 'calc w=1/[\s^2^(Fo^2^)+(0.0369P)^2^+16.1222P] where P=(Fo^2^+2Fc^2^)/3'
_refine_ls_weighting_scheme calc
_refine_ls_wR_factor_gt 0.1094
_refine_ls_wR_factor_ref 0.1113
_reflns_number_gt 6540
_reflns_number_total 7053
_reflns_threshold_expression >2sigma(I)
_cod_data_source_file om200221r_si_001.cif
_cod_data_source_block 2
_cod_original_sg_symbol_H-M 'P 21/c'
_cod_database_code 4089367

loop_
_symmetry_equiv_pos_as_xyz
'x, y, z'
'-x, y+1/2, -z+1/2'
'-x, -y, -z'
'x, -y-1/2, z-1/2'

loop_
_atom_site_label
_atom_site_type_symbol
_atom_site_fract_x
_atom_site_fract_y
_atom_site_fract_z
_atom_site_U_iso_or_equiv
_atom_site_adp_type
_atom_site_occupancy
_atom_site_symmetry_multiplicity
_atom_site_calc_flag
_atom_site_refinement_flags
_atom_site_disorder_assembly
_atom_site_disorder_group
Pd1 Pd 0.77654(3) 0.907696(11) 0.24318(2) 0.01746(10) Uani 1 1 d . . .
Br1 Br 0.68248(6) 0.94632(2) 0.06025(4) 0.04445(17) Uani 1 1 d . A .
P1 P 0.67049(9) 0.96318(4) 0.31071(9) 0.0172(2) Uani 1 1 d . A .
P2 P 0.86214(9) 0.84447(4) 0.17114(9) 0.0170(2) Uani 1 1 d . A .
C1 C 0.7352(4) 0.96600(16) 0.4669(4) 0.0202(9) Uani 1 1 d . . .
H1 H 0.7647 0.9307 0.4919 0.024 Uiso 1 1 calc R A .
C2 C 0.8446(4) 1.00029(17) 0.5087(4) 0.0218(9) Uani 1 1 d . A .
H2A H 0.8961 0.9904 0.4705 0.026 Uiso 1 1 calc R . .
H2B H 0.8210 1.0364 0.4896 0.026 Uiso 1 1 calc R . .
C3 C 0.9114(4) 0.99542(18) 0.6350(4) 0.0245(9) Uani 1 1 d . . .
H3A H 0.9433 0.9604 0.6534 0.029 Uiso 1 1 calc R A .
H3B H 0.9777 1.0197 0.6604 0.029 Uiso 1 1 calc R . .
C4 C 0.8322(4) 1.00658(18) 0.6959(4) 0.0251(9) Uani 1 1 d . A .
H4A H 0.8081 1.0429 0.6847 0.030 Uiso 1 1 calc R . .
H4B H 0.8759 1.0009 0.7773 0.030 Uiso 1 1 calc R . .
C5 C 0.7240(4) 0.97282(17) 0.6541(4) 0.0236(9) Uani 1 1 d . . .
H5A H 0.6731 0.9823 0.6933 0.028 Uiso 1 1 calc R A .
H5B H 0.7475 0.9367 0.6720 0.028 Uiso 1 1 calc R . .
C6 C 0.6555(4) 0.97846(18) 0.5271(4) 0.0233(9) Uani 1 1 d . A .
H6A H 0.5878 0.9549 0.5016 0.028 Uiso 1 1 calc R . .
H6B H 0.6258 1.0139 0.5093 0.028 Uiso 1 1 calc R . .
C7 C 0.6463(4) 1.02842(16) 0.2517(4) 0.0203(9) Uani 1 1 d . . .
H7 H 0.5930 1.0242 0.1710 0.024 Uiso 1 1 calc R A .
C8 C 0.7563(4) 1.05438(17) 0.2507(4) 0.0234(9) Uani 1 1 d . A .
H8A H 0.8107 1.0623 0.3284 0.028 Uiso 1 1 calc R . .
H8B H 0.7964 1.0310 0.2176 0.028 Uiso 1 1 calc R . .
C9 C 0.7223(4) 1.10357(18) 0.1821(4) 0.0292(10) Uani 1 1 d . . .
H9A H 0.7935 1.1205 0.1826 0.035 Uiso 1 1 calc R A .
H9B H 0.6719 1.0951 0.1034 0.035 Uiso 1 1 calc R . .
C10 C 0.6582(4) 1.14007(18) 0.2284(4) 0.0310(11) Uani 1 1 d . A .
H10A H 0.6341 1.1707 0.1798 0.037 Uiso 1 1 calc R . .
H10B H 0.7112 1.1513 0.3043 0.037 Uiso 1 1 calc R . .
C11 C 0.5505(4) 1.11466(18) 0.2343(4) 0.0296(10) Uani 1 1 d . . .
H11A H 0.4929 1.1075 0.1574 0.036 Uiso 1 1 calc R A .
H11B H 0.5139 1.1383 0.2704 0.036 Uiso 1 1 calc R . .
C12 C 0.5824(4) 1.06457(17) 0.3010(4) 0.0235(9) Uani 1 1 d . A .
H12A H 0.6329 1.0721 0.3802 0.028 Uiso 1 1 calc R . .
H12B H 0.5105 1.0478 0.2992 0.028 Uiso 1 1 calc R . .
C13 C 0.5219(4) 0.93663(16) 0.2742(4) 0.0217(9) Uani 1 1 d . . .
H13 H 0.4877 0.9543 0.3224 0.026 Uiso 1 1 calc R A .
C14 C 0.5311(4) 0.87960(18) 0.3038(5) 0.0324(11) Uani 1 1 d . A .
H14A H 0.5697 0.8614 0.2609 0.039 Uiso 1 1 calc R . .
H14B H 0.5801 0.8753 0.3846 0.039 Uiso 1 1 calc R . .
C15 C 0.4112(4) 0.8558(2) 0.2773(5) 0.0399(13) Uani 1 1 d . . .
H15A H 0.4201 0.8186 0.2926 0.048 Uiso 1 1 calc R A .
H15B H 0.3765 0.8711 0.3268 0.048 Uiso 1 1 calc R . .
C16 C 0.3294(4) 0.8646(2) 0.1550(5) 0.0371(12) Uani 1 1 d . A .
H16A H 0.3600 0.8465 0.1053 0.045 Uiso 1 1 calc R . .
H16B H 0.2514 0.8505 0.1412 0.045 Uiso 1 1 calc R . .
C17 C 0.3191(4) 0.92119(19) 0.1280(4) 0.0277(10) Uani 1 1 d . . .
H17A H 0.2825 0.9387 0.1734 0.033 Uiso 1 1 calc R A .
H17B H 0.2679 0.9261 0.0479 0.033 Uiso 1 1 calc R . .
C18 C 0.4387(4) 0.94529(19) 0.1520(4) 0.0277(10) Uani 1 1 d . A .
H18A H 0.4724 0.9300 0.1017 0.033 Uiso 1 1 calc R . .
H18B H 0.4293 0.9825 0.1365 0.033 Uiso 1 1 calc R . .
C19 C 0.9951(3) 0.81590(16) 0.2800(3) 0.0192(8) Uani 1 1 d . . .
H19 H 0.9721 0.8066 0.3431 0.023 Uiso 1 1 calc R A .
C20 C 1.0398(4) 0.76617(17) 0.2491(4) 0.0253(9) Uani 1 1 d . A .
H20A H 1.0735 0.7733 0.1933 0.030 Uiso 1 1 calc R . .
H20B H 0.9743 0.7418 0.2155 0.030 Uiso 1 1 calc R . .
C21 C 1.1332(4) 0.74257(18) 0.3550(4) 0.0298(10) Uani 1 1 d . . .
H21A H 1.0974 0.7333 0.4081 0.036 Uiso 1 1 calc R A .
H21B H 1.1634 0.7108 0.3344 0.036 Uiso 1 1 calc R . .
C22 C 1.2335(4) 0.77899(19) 0.4117(4) 0.0333(11) Uani 1 1 d . A .
H22A H 1.2763 0.7844 0.3627 0.040 Uiso 1 1 calc R . .
H22B H 1.2881 0.7636 0.4827 0.040 Uiso 1 1 calc R . .
C23 C 1.1912(4) 0.8305(2) 0.4364(4) 0.0359(12) Uani 1 1 d . . .
H23A H 1.2580 0.8544 0.4664 0.043 Uiso 1 1 calc R A .
H23B H 1.1591 0.8259 0.4943 0.043 Uiso 1 1 calc R . .
C24 C 1.0972(4) 0.85353(18) 0.3307(4) 0.0277(10) Uani 1 1 d . A .
H24A H 1.1309 0.8611 0.2750 0.033 Uiso 1 1 calc R . .
H24B H 1.0686 0.8860 0.3498 0.033 Uiso 1 1 calc R . .
C25 C 0.7627(3) 0.78915(16) 0.1193(4) 0.0211(9) Uani 1 1 d . . .
H25 H 0.8037 0.7631 0.0917 0.025 Uiso 1 1 calc R A .
C26 C 0.6484(4) 0.80318(18) 0.0198(4) 0.0313(11) Uani 1 1 d . A .
H26A H 0.6041 0.8285 0.0442 0.038 Uiso 1 1 calc R . .
H26B H 0.6663 0.8187 -0.0410 0.038 Uiso 1 1 calc R . .
C27 C 0.5744(4) 0.7545(2) -0.0235(5) 0.0407(13) Uani 1 1 d . . .
H27A H 0.5003 0.7636 -0.0862 0.049 Uiso 1 1 calc R A .
H27B H 0.6170 0.7303 -0.0522 0.049 Uiso 1 1 calc R . .
C28 C 0.5480(4) 0.7287(2) 0.0685(6) 0.0466(15) Uani 1 1 d . A .
H28A H 0.5035 0.6969 0.0391 0.056 Uiso 1 1 calc R . .
H28B H 0.4992 0.7517 0.0926 0.056 Uiso 1 1 calc R . .
C29 C 0.6609(4) 0.7161(2) 0.1692(5) 0.0392(13) Uani 1 1 d . . .
H29A H 0.6416 0.7012 0.2299 0.047 Uiso 1 1 calc R A .
H29B H 0.7058 0.6903 0.1470 0.047 Uiso 1 1 calc R . .
C30 C 0.7354(4) 0.76394(19) 0.2125(4) 0.0293(10) Uani 1 1 d . A .
H30A H 0.8092 0.7546 0.2754 0.035 Uiso 1 1 calc R . .
H30B H 0.6933 0.7885 0.2409 0.035 Uiso 1 1 calc R . .
C31 C 0.8890(4) 0.86518(16) 0.0477(3) 0.0200(9) Uani 1 1 d . . .
H31 H 0.8130 0.8800 -0.0046 0.024 Uiso 1 1 calc R A .
C32 C 0.9759(4) 0.90968(18) 0.0744(4) 0.0264(10) Uani 1 1 d . A .
H32A H 0.9547 0.9363 0.1171 0.032 Uiso 1 1 calc R . .
H32B H 1.0553 0.8973 0.1212 0.032 Uiso 1 1 calc R . .
C33 C 0.9747(5) 0.93253(18) -0.0345(4) 0.0314(11) Uani 1 1 d . . .
H33A H 0.8977 0.9483 -0.0771 0.038 Uiso 1 1 calc R A .
H33B H 1.0346 0.9597 -0.0164 0.038 Uiso 1 1 calc R . .
C34 C 0.9989(4) 0.89201(19) -0.1069(4) 0.0297(10) Uani 1 1 d . A .
H34A H 0.9920 0.9075 -0.1787 0.036 Uiso 1 1 calc R . .
H34B H 1.0797 0.8792 -0.0681 0.036 Uiso 1 1 calc R . .
C35 C 0.9143(4) 0.84771(18) -0.1301(4) 0.0264(10) Uani 1 1 d . . .
H35A H 0.9343 0.8214 -0.1743 0.032 Uiso 1 1 calc R A .
H35B H 0.8342 0.8599 -0.1752 0.032 Uiso 1 1 calc R . .
C36 C 0.9179(4) 0.82391(17) -0.0213(4) 0.0252(9) Uani 1 1 d . A .
H36A H 0.9965 0.8097 0.0222 0.030 Uiso 1 1 calc R . .
H36B H 0.8605 0.7957 -0.0386 0.030 Uiso 1 1 calc R . .
O37 O 0.8297(5) 0.8601(2) 0.4014(5) 0.0202(6) Uani 0.50 1 d PDU A 1
C38 C 0.9209(6) 0.8753(3) 0.4702(6) 0.0190(6) Uani 0.50 1 d PDU A 1
O39 O 0.9877(5) 0.9092(2) 0.4737(6) 0.0317(13) Uani 0.50 1 d PDU A 1
C40 C 0.9785(9) 0.8514(4) 0.5864(7) 0.0298(12) Uani 0.50 1 d PDU A 1
H40A H 0.9219 0.8496 0.6212 0.045 Uiso 0.50 1 calc PR A 1
H40B H 1.0452 0.8724 0.6330 0.045 Uiso 0.50 1 calc PR A 1
H40C H 1.0056 0.8169 0.5797 0.045 Uiso 0.50 1 calc PR A 1
O41 O 0.8916(5) 0.8908(2) 0.4029(5) 0.0202(6) Uani 0.50 1 d PDU A 2
C42 C 0.8627(8) 0.8563(3) 0.4459(7) 0.0190(6) Uani 0.50 1 d PDU A 2
O43 O 0.7963(6) 0.8289(3) 0.4353(6) 0.0354(13) Uani 0.50 1 d PDU A 2
C44 C 0.9426(9) 0.8409(4) 0.5634(8) 0.0298(12) Uani 0.50 1 d PDU A 2
H44A H 0.9458 0.8035 0.5690 0.045 Uiso 0.50 1 calc PR A 2
H44B H 0.9127 0.8548 0.6169 0.045 Uiso 0.50 1 calc PR A 2
H44C H 1.0210 0.8544 0.5804 0.045 Uiso 0.50 1 calc PR A 2

loop_
_atom_site_aniso_label
_atom_site_aniso_U_11
_atom_site_aniso_U_22
_atom_site_aniso_U_33
_atom_site_aniso_U_23
_atom_site_aniso_U_13
_atom_site_aniso_U_12
Pd1 0.01750(16) 0.01885(16) 0.01642(16) 0.00098(12) 0.00715(12) 0.00266(11)
Br1 0.0585(4) 0.0500(3) 0.0259(3) 0.0088(2) 0.0179(3) 0.0306(3)
P1 0.0160(5) 0.0179(5) 0.0181(5) 0.0000(4) 0.0071(4) 0.0012(4)
P2 0.0155(5) 0.0176(5) 0.0174(5) -0.0002(4) 0.0060(4) 0.0006(4)
C1 0.020(2) 0.022(2) 0.020(2) -0.0008(17) 0.0088(18) 0.0035(17)
C2 0.020(2) 0.028(2) 0.019(2) -0.0018(17) 0.0080(18) -0.0005(17)
C3 0.021(2) 0.030(2) 0.022(2) -0.0011(18) 0.0082(19) -0.0008(18)
C4 0.029(2) 0.028(2) 0.019(2) -0.0025(18) 0.0093(19) -0.0020(19)
C5 0.027(2) 0.027(2) 0.020(2) 0.0003(18) 0.0130(19) -0.0008(18)
C6 0.022(2) 0.030(2) 0.020(2) -0.0009(18) 0.0099(18) -0.0006(18)
C7 0.019(2) 0.019(2) 0.022(2) 0.0012(17) 0.0076(18) -0.0002(16)
C8 0.024(2) 0.024(2) 0.028(2) 0.0032(18) 0.015(2) -0.0001(18)
C9 0.036(3) 0.027(2) 0.027(2) 0.0064(19) 0.014(2) -0.003(2)
C10 0.040(3) 0.021(2) 0.031(3) 0.0054(19) 0.013(2) 0.002(2)
C11 0.033(3) 0.023(2) 0.032(3) 0.003(2) 0.012(2) 0.0097(19)
C12 0.019(2) 0.024(2) 0.028(2) 0.0019(18) 0.0102(19) 0.0028(17)
C13 0.019(2) 0.023(2) 0.024(2) -0.0004(17) 0.0093(18) -0.0017(17)
C14 0.024(2) 0.028(3) 0.043(3) 0.008(2) 0.011(2) 0.0014(19)
C15 0.027(3) 0.032(3) 0.060(4) 0.013(3) 0.016(3) -0.002(2)
C16 0.025(2) 0.036(3) 0.050(3) -0.008(2) 0.014(2) -0.008(2)
C17 0.022(2) 0.037(3) 0.023(2) -0.005(2) 0.0072(19) -0.0037(19)
C18 0.024(2) 0.032(2) 0.024(2) 0.0016(19) 0.007(2) -0.0031(19)
C19 0.0146(19) 0.023(2) 0.019(2) 0.0012(17) 0.0056(17) 0.0009(16)
C20 0.023(2) 0.022(2) 0.028(2) 0.0031(18) 0.007(2) 0.0046(18)
C21 0.023(2) 0.027(2) 0.036(3) 0.009(2) 0.008(2) 0.0057(19)
C22 0.017(2) 0.039(3) 0.039(3) 0.014(2) 0.006(2) 0.000(2)
C23 0.022(2) 0.039(3) 0.034(3) -0.001(2) -0.003(2) -0.004(2)
C24 0.023(2) 0.024(2) 0.033(3) 0.0006(19) 0.007(2) -0.0006(18)
C25 0.0146(19) 0.018(2) 0.028(2) 0.0007(17) 0.0061(18) 0.0000(16)
C26 0.021(2) 0.024(2) 0.038(3) 0.002(2) 0.001(2) -0.0012(19)
C27 0.022(2) 0.029(3) 0.048(3) 0.006(2) -0.011(2) -0.002(2)
C28 0.021(2) 0.036(3) 0.072(4) 0.008(3) 0.006(3) -0.006(2)
C29 0.023(2) 0.034(3) 0.054(3) 0.011(2) 0.009(2) -0.007(2)
C30 0.022(2) 0.033(3) 0.034(3) 0.006(2) 0.011(2) -0.0009(19)
C31 0.020(2) 0.022(2) 0.019(2) -0.0003(17) 0.0087(17) 0.0008(17)
C32 0.029(2) 0.028(2) 0.024(2) -0.0039(19) 0.012(2) -0.0053(19)
C33 0.041(3) 0.027(2) 0.032(3) 0.001(2) 0.021(2) -0.005(2)
C34 0.032(2) 0.035(3) 0.025(2) 0.005(2) 0.014(2) 0.002(2)
C35 0.032(2) 0.029(2) 0.019(2) -0.0004(18) 0.010(2) 0.0057(19)
C36 0.031(2) 0.024(2) 0.022(2) -0.0009(18) 0.013(2) 0.0034(18)
O37 0.0196(11) 0.0225(11) 0.0240(12) -0.0094(11) 0.0147(10) 0.0038(10)
C38 0.0198(12) 0.0220(12) 0.0223(12) -0.0081(11) 0.0159(10) 0.0051(10)
O39 0.030(2) 0.029(3) 0.034(3) -0.002(2) 0.010(2) -0.001(2)
C40 0.028(3) 0.032(2) 0.025(2) -0.005(2) 0.0060(19) -0.002(2)
O41 0.0196(11) 0.0225(11) 0.0240(12) -0.0094(11) 0.0147(10) 0.0038(10)
C42 0.0198(12) 0.0220(12) 0.0223(12) -0.0081(11) 0.0159(10) 0.0051(10)
O43 0.031(3) 0.041(3) 0.027(3) -0.006(2) 0.004(2) 0.013(2)
C44 0.028(3) 0.032(2) 0.025(2) -0.005(2) 0.0060(19) -0.002(2)

loop_
_atom_type_symbol
_atom_type_description
_atom_type_scat_dispersion_real
_atom_type_scat_dispersion_imag
_atom_type_scat_source
C C 0.0181 0.0091 'International Tables Vol C Tables 4.2.6.8 and 6.1.1.4'
H H 0.0000 0.0000 'International Tables Vol C Tables 4.2.6.8 and 6.1.1.4'
O O 0.0492 0.0322 'International Tables Vol C Tables 4.2.6.8 and 6.1.1.4'
P P 0.2955 0.4335 'International Tables Vol C Tables 4.2.6.8 and 6.1.1.4'
Br Br -0.6763 1.2805 'International Tables Vol C Tables 4.2.6.8 and 6.1.1.4'
Pd Pd 0.1215 3.9337 'International Tables Vol C Tables 4.2.6.8 and 6.1.1.4'

loop_
_geom_angle_atom_site_label_1
_geom_angle_atom_site_label_2
_geom_angle_atom_site_label_3
_geom_angle
O41 Pd1 O37 29.2(2)
O41 Pd1 P2 90.28(15)
O37 Pd1 P2 87.66(15)
O41 Pd1 P1 91.57(15)
O37 Pd1 P1 90.35(15)
P2 Pd1 P1 172.39(4)
O41 Pd1 Br1 163.42(16)
O37 Pd1 Br1 167.34(14)
P2 Pd1 Br1 91.29(3)
P1 Pd1 Br1 89.04(3)
C7 P1 C13 104.88(19)
C7 P1 C1 110.2(2)
C13 P1 C1 104.54(19)
C7 P1 Pd1 115.96(14)
C13 P1 Pd1 109.07(14)
C1 P1 Pd1 111.38(13)
C31 P2 C25 103.9(2)
C31 P2 C19 111.38(19)
C25 P2 C19 103.36(19)
C31 P2 Pd1 114.02(14)
C25 P2 Pd1 110.40(14)
C19 P2 Pd1 112.89(14)
C6 C1 C2 111.2(3)
C6 C1 P1 118.5(3)
C2 C1 P1 110.4(3)
C6 C1 H1 105.2
C2 C1 H1 105.2
P1 C1 H1 105.2
C3 C2 C1 111.2(4)
C3 C2 H2A 109.4
C1 C2 H2A 109.4
C3 C2 H2B 109.4
C1 C2 H2B 109.4
H2A C2 H2B 108.0
C4 C3 C2 110.7(4)
C4 C3 H3A 109.5
C2 C3 H3A 109.5
C4 C3 H3B 109.5
C2 C3 H3B 109.5
H3A C3 H3B 108.1
C3 C4 C5 111.8(4)
C3 C4 H4A 109.3
C5 C4 H4A 109.3
C3 C4 H4B 109.3
C5 C4 H4B 109.3
H4A C4 H4B 107.9
C4 C5 C6 111.4(4)
C4 C5 H5A 109.3
C6 C5 H5A 109.3
C4 C5 H5B 109.3
C6 C5 H5B 109.3
H5A C5 H5B 108.0
C1 C6 C5 109.4(4)
C1 C6 H6A 109.8
C5 C6 H6A 109.8
C1 C6 H6B 109.8
C5 C6 H6B 109.8
H6A C6 H6B 108.2
C12 C7 C8 110.3(3)
C12 C7 P1 115.0(3)
C8 C7 P1 114.3(3)
C12 C7 H7 105.4
C8 C7 H7 105.4
P1 C7 H7 105.4
C9 C8 C7 109.5(4)
C9 C8 H8A 109.8
C7 C8 H8A 109.8
C9 C8 H8B 109.8
C7 C8 H8B 109.8
H8A C8 H8B 108.2
C10 C9 C8 111.6(4)
C10 C9 H9A 109.3
C8 C9 H9A 109.3
C10 C9 H9B 109.3
C8 C9 H9B 109.3
H9A C9 H9B 108.0
C9 C10 C11 111.1(4)
C9 C10 H10A 109.4
C11 C10 H10A 109.4
C9 C10 H10B 109.4
C11 C10 H10B 109.4
H10A C10 H10B 108.0
C10 C11 C12 111.3(4)
C10 C11 H11A 109.4
C12 C11 H11A 109.4
C10 C11 H11B 109.4
C12 C11 H11B 109.4
H11A C11 H11B 108.0
C7 C12 C11 110.6(4)
C7 C12 H12A 109.5
C11 C12 H12A 109.5
C7 C12 H12B 109.5
C11 C12 H12B 109.5
H12A C12 H12B 108.1
C18 C13 C14 110.9(4)
C18 C13 P1 114.1(3)
C14 C13 P1 109.3(3)
C18 C13 H13 107.4
C14 C13 H13 107.4
P1 C13 H13 107.4
C15 C14 C13 111.7(4)
C15 C14 H14A 109.3
C13 C14 H14A 109.3
C15 C14 H14B 109.3
C13 C14 H14B 109.3
H14A C14 H14B 107.9
C16 C15 C14 111.3(4)
C16 C15 H15A 109.4
C14 C15 H15A 109.4
C16 C15 H15B 109.4
C14 C15 H15B 109.4
H15A C15 H15B 108.0
C17 C16 C15 110.4(4)
C17 C16 H16A 109.6
C15 C16 H16A 109.6
C17 C16 H16B 109.6
C15 C16 H16B 109.6
H16A C16 H16B 108.1
C16 C17 C18 111.5(4)
C16 C17 H17A 109.3
C18 C17 H17A 109.3
C16 C17 H17B 109.3
C18 C17 H17B 109.3
H17A C17 H17B 108.0
C13 C18 C17 110.8(4)
C13 C18 H18A 109.5
C17 C18 H18A 109.5
C13 C18 H18B 109.5
C17 C18 H18B 109.5
H18A C18 H18B 108.1
C20 C19 C24 109.2(3)
C20 C19 P2 116.8(3)
C24 C19 P2 114.1(3)
C20 C19 H19 105.2
C24 C19 H19 105.2
P2 C19 H19 105.2
C19 C20 C21 109.5(4)
C19 C20 H20A 109.8
C21 C20 H20A 109.8
C19 C20 H20B 109.8
C21 C20 H20B 109.8
H20A C20 H20B 108.2
C22 C21 C20 111.8(4)
C22 C21 H21A 109.3
C20 C21 H21A 109.3
C22 C21 H21B 109.3
C20 C21 H21B 109.3
H21A C21 H21B 107.9
C21 C22 C23 111.7(4)
C21 C22 H22A 109.3
C23 C22 H22A 109.3
C21 C22 H22B 109.3
C23 C22 H22B 109.3
H22A C22 H22B 107.9
C22 C23 C24 111.4(4)
C22 C23 H23A 109.4
C24 C23 H23A 109.4
C22 C23 H23B 109.4
C24 C23 H23B 109.4
H23A C23 H23B 108.0
C23 C24 C19 110.1(4)
C23 C24 H24A 109.6
C19 C24 H24A 109.6
C23 C24 H24B 109.6
C19 C24 H24B 109.6
H24A C24 H24B 108.2
C30 C25 C26 110.0(4)
C30 C25 P2 112.1(3)
C26 C25 P2 112.6(3)
C30 C25 H25 107.3
C26 C25 H25 107.3
P2 C25 H25 107.3
C27 C26 C25 109.3(4)
C27 C26 H26A 109.8
C25 C26 H26A 109.8
C27 C26 H26B 109.8
C25 C26 H26B 109.8
H26A C26 H26B 108.3
C28 C27 C26 111.4(5)
C28 C27 H27A 109.3
C26 C27 H27A 109.3
C28 C27 H27B 109.3
C26 C27 H27B 109.3
H27A C27 H27B 108.0
C27 C28 C29 110.8(4)
C27 C28 H28A 109.5
C29 C28 H28A 109.5
C27 C28 H28B 109.5
C29 C28 H28B 109.5
H28A C28 H28B 108.1
C30 C29 C28 110.9(4)
C30 C29 H29A 109.5
C28 C29 H29A 109.5
C30 C29 H29B 109.5
C28 C29 H29B 109.5
H29A C29 H29B 108.0
C29 C30 C25 110.8(4)
C29 C30 H30A 109.5
C25 C30 H30A 109.5
C29 C30 H30B 109.5
C25 C30 H30B 109.5
H30A C30 H30B 108.1
C32 C31 C36 110.8(4)
C32 C31 P2 112.5(3)
C36 C31 P2 117.9(3)
C32 C31 H31 104.8
C36 C31 H31 104.8
P2 C31 H31 104.8
C33 C32 C31 109.9(4)
C33 C32 H32A 109.7
C31 C32 H32A 109.7
C33 C32 H32B 109.7
C31 C32 H32B 109.7
H32A C32 H32B 108.2
C34 C33 C32 111.5(4)
C34 C33 H33A 109.3
C32 C33 H33A 109.3
C34 C33 H33B 109.3
C32 C33 H33B 109.3
H33A C33 H33B 108.0
C35 C34 C33 111.2(4)
C35 C34 H34A 109.4
C33 C34 H34A 109.4
C35 C34 H34B 109.4
C33 C34 H34B 109.4
H34A C34 H34B 108.0
C34 C35 C36 111.3(4)
C34 C35 H35A 109.4
C36 C35 H35A 109.4
C34 C35 H35B 109.4
C36 C35 H35B 109.4
H35A C35 H35B 108.0
C35 C36 C31 109.1(4)
C35 C36 H36A 109.9
C31 C36 H36A 109.9
C35 C36 H36B 109.9
C31 C36 H36B 109.9
H36A C36 H36B 108.3
C38 O37 Pd1 110.1(5)
O37 C38 O39 135.1(8)
O37 C38 C40 122.4(7)
O39 C38 C40 102.5(7)
C42 O41 Pd1 114.6(6)
O43 C42 O41 144.8(10)
O43 C42 C44 96.9(8)
O41 C42 C44 118.3(9)
C42 C44 H44A 109.5
C42 C44 H44B 109.5
H44A C44 H44B 109.5
C42 C44 H44C 109.5
H44A C44 H44C 109.5
H44B C44 H44C 109.5

loop_
_geom_bond_atom_site_label_1
_geom_bond_atom_site_label_2
_geom_bond_distance
Pd1 O41 2.050(6)
Pd1 O37 2.265(7)
Pd1 P2 2.3542(10)
Pd1 P1 2.3551(11)
Pd1 Br1 2.4153(6)
P1 C7 1.845(4)
P1 C13 1.857(4)
P1 C1 1.864(4)
P2 C31 1.844(4)
P2 C25 1.850(4)
P2 C19 1.858(4)
C1 C6 1.526(6)
C1 C2 1.541(6)
C1 H1 1.0000
C2 C3 1.522(6)
C2 H2A 0.9900
C2 H2B 0.9900
C3 C4 1.520(6)
C3 H3A 0.9900
C3 H3B 0.9900
C4 C5 1.522(6)
C4 H4A 0.9900
C4 H4B 0.9900
C5 C6 1.535(6)
C5 H5A 0.9900
C5 H5B 0.9900
C6 H6A 0.9900
C6 H6B 0.9900
C7 C12 1.532(6)
C7 C8 1.536(6)
C7 H7 1.0000
C8 C9 1.526(6)
C8 H8A 0.9900
C8 H8B 0.9900
C9 C10 1.514(7)
C9 H9A 0.9900
C9 H9B 0.9900
C10 C11 1.529(7)
C10 H10A 0.9900
C10 H10B 0.9900
C11 C12 1.533(6)
C11 H11A 0.9900
C11 H11B 0.9900
C12 H12A 0.9900
C12 H12B 0.9900
C13 C18 1.531(6)
C13 C14 1.532(6)
C13 H13 1.0000
C14 C15 1.529(6)
C14 H14A 0.9900
C14 H14B 0.9900
C15 C16 1.528(8)
C15 H15A 0.9900
C15 H15B 0.9900
C16 C17 1.513(7)
C16 H16A 0.9900
C16 H16B 0.9900
C17 C18 1.535(6)
C17 H17A 0.9900
C17 H17B 0.9900
C18 H18A 0.9900
C18 H18B 0.9900
C19 C20 1.529(6)
C19 C24 1.536(6)
C19 H19 1.0000
C20 C21 1.537(6)
C20 H20A 0.9900
C20 H20B 0.9900
C21 C22 1.511(7)
C21 H21A 0.9900
C21 H21B 0.9900
C22 C23 1.525(7)
C22 H22A 0.9900
C22 H22B 0.9900
C23 C24 1.533(7)
C23 H23A 0.9900
C23 H23B 0.9900
C24 H24A 0.9900
C24 H24B 0.9900
C25 C30 1.531(6)
C25 C26 1.543(6)
C25 H25 1.0000
C26 C27 1.542(6)
C26 H26A 0.9900
C26 H26B 0.9900
C27 C28 1.517(8)
C27 H27A 0.9900
C27 H27B 0.9900
C28 C29 1.532(7)
C28 H28A 0.9900
C28 H28B 0.9900
C29 C30 1.527(7)
C29 H29A 0.9900
C29 H29B 0.9900
C30 H30A 0.9900
C30 H30B 0.9900
C31 C32 1.534(6)
C31 C36 1.535(6)
C31 H31 1.0000
C32 C33 1.531(6)
C32 H32A 0.9900
C32 H32B 0.9900
C33 C34 1.523(7)
C33 H33A 0.9900
C33 H33B 0.9900
C34 C35 1.515(7)
C34 H34A 0.9900
C34 H34B 0.9900
C35 C36 1.529(6)
C35 H35A 0.9900
C35 H35B 0.9900
C36 H36A 0.9900
C36 H36B 0.9900
O37 C38 1.203(7)
C38 O39 1.204(7)
C38 C40 1.525(5)
C40 H40A 0.9800
C40 H40B 0.9800
C40 H40C 0.9800
O41 C42 1.190(9)
C42 O43 1.062(10)
C42 C44 1.510(11)
C44 H44A 0.9800
C44 H44B 0.9800
C44 H44C 0.9800

loop_
_geom_torsion_atom_site_label_1
_geom_torsion_atom_site_label_2
_geom_torsion_atom_site_label_3
_geom_torsion_atom_site_label_4
_geom_torsion
O41 Pd1 P1 C7 127.0(2)
O37 Pd1 P1 C7 156.3(2)
P2 Pd1 P1 C7 -129.0(3)
Br1 Pd1 P1 C7 -36.39(16)
O41 Pd1 P1 C13 -114.9(2)
O37 Pd1 P1 C13 -85.7(2)
P2 Pd1 P1 C13 -10.9(3)
Br1 Pd1 P1 C13 81.68(15)
O41 Pd1 P1 C1 0.0(2)
O37 Pd1 P1 C1 29.2(2)
P2 Pd1 P1 C1 104.0(3)
Br1 Pd1 P1 C1 -163.44(15)
O41 Pd1 P2 C31 -134.9(2)
O37 Pd1 P2 C31 -164.1(2)
P1 Pd1 P2 C31 121.0(3)
Br1 Pd1 P2 C31 28.54(15)
O41 Pd1 P2 C25 108.6(2)
O37 Pd1 P2 C25 79.4(2)
P1 Pd1 P2 C25 4.5(3)
Br1 Pd1 P2 C25 -87.93(15)
O41 Pd1 P2 C19 -6.5(2)
O37 Pd1 P2 C19 -35.7(2)
P1 Pd1 P2 C19 -110.6(3)
Br1 Pd1 P2 C19 156.95(15)
C7 P1 C1 C6 77.3(4)
C13 P1 C1 C6 -34.9(4)
Pd1 P1 C1 C6 -152.5(3)
C7 P1 C1 C2 -52.6(3)
C13 P1 C1 C2 -164.8(3)
Pd1 P1 C1 C2 77.6(3)
C6 C1 C2 C3 56.8(5)
P1 C1 C2 C3 -169.5(3)
C1 C2 C3 C4 -54.9(5)
C2 C3 C4 C5 55.1(5)
C3 C4 C5 C6 -56.5(5)
C2 C1 C6 C5 -56.8(5)
P1 C1 C6 C5 173.7(3)
C4 C5 C6 C1 56.7(5)
C13 P1 C7 C12 62.5(3)
C1 P1 C7 C12 -49.5(4)
Pd1 P1 C7 C12 -177.1(3)
C13 P1 C7 C8 -168.4(3)
C1 P1 C7 C8 79.6(3)
Pd1 P1 C7 C8 -48.0(4)
C12 C7 C8 C9 -58.5(5)
P1 C7 C8 C9 170.1(3)
C7 C8 C9 C10 58.1(5)
C8 C9 C10 C11 -56.3(5)
C9 C10 C11 C12 54.6(5)
C8 C7 C12 C11 57.6(5)
P1 C7 C12 C11 -171.3(3)
C10 C11 C12 C7 -55.4(5)
C7 P1 C13 C18 46.8(4)
C1 P1 C13 C18 162.7(3)
Pd1 P1 C13 C18 -78.1(3)
C7 P1 C13 C14 171.6(3)
C1 P1 C13 C14 -72.5(4)
Pd1 P1 C13 C14 46.7(3)
C18 C13 C14 C15 -54.3(6)
P1 C13 C14 C15 179.0(4)
C13 C14 C15 C16 55.2(6)
C14 C15 C16 C17 -56.3(6)
C15 C16 C17 C18 57.2(5)
C14 C13 C18 C17 54.7(5)
P1 C13 C18 C17 178.7(3)
C16 C17 C18 C13 -56.8(5)
C31 P2 C19 C20 -64.8(4)
C25 P2 C19 C20 46.1(4)
Pd1 P2 C19 C20 165.4(3)
C31 P2 C19 C24 64.2(4)
C25 P2 C19 C24 175.2(3)
Pd1 P2 C19 C24 -65.6(3)
C24 C19 C20 C21 60.2(5)
P2 C19 C20 C21 -168.5(3)
C19 C20 C21 C22 -57.6(5)
C20 C21 C22 C23 54.0(6)
C21 C22 C23 C24 -53.4(6)
C22 C23 C24 C19 56.5(5)
C20 C19 C24 C23 -60.1(5)
P2 C19 C24 C23 167.1(3)
C31 P2 C25 C30 176.4(3)
C19 P2 C25 C30 60.0(3)
Pd1 P2 C25 C30 -60.9(3)
C31 P2 C25 C26 -58.9(4)
C19 P2 C25 C26 -175.3(3)
Pd1 P2 C25 C26 63.8(4)
C30 C25 C26 C27 -58.1(5)
P2 C25 C26 C27 176.1(4)
C25 C26 C27 C28 57.8(6)
C26 C27 C28 C29 -56.7(6)
C27 C28 C29 C30 55.8(7)
C28 C29 C30 C25 -56.8(6)
C26 C25 C30 C29 58.3(5)
P2 C25 C30 C29 -175.6(3)
C25 P2 C31 C32 -177.0(3)
C19 P2 C31 C32 -66.3(4)
Pd1 P2 C31 C32 62.8(3)
C25 P2 C31 C36 -46.1(4)
C19 P2 C31 C36 64.5(4)
Pd1 P2 C31 C36 -166.3(3)
C36 C31 C32 C33 57.8(5)
P2 C31 C32 C33 -167.9(3)
C31 C32 C33 C34 -55.4(5)
C32 C33 C34 C35 55.1(5)
C33 C34 C35 C36 -56.5(5)
C34 C35 C36 C31 58.0(5)
C32 C31 C36 C35 -58.8(5)
P2 C31 C36 C35 169.6(3)
O41 Pd1 O37 C38 1.2(5)
P2 Pd1 O37 C38 95.9(5)
P1 Pd1 O37 C38 -91.4(5)
Br1 Pd1 O37 C38 -178.6(5)
Pd1 O37 C38 O39 0.3(12)
Pd1 O37 C38 C40 179.1(7)
O37 Pd1 O41 C42 -0.4(6)
P2 Pd1 O41 C42 -85.1(6)
P1 Pd1 O41 C42 87.5(6)
Br1 Pd1 O41 C42 179.4(5)
Pd1 O41 C42 O43 -1.5(18)
Pd1 O41 C42 C44 179.6(7)
